data_2020078
loop_
_publ_author_name
'Klien, Hendrik'
'Seichter, Wilhelm'
'Skobridis, Konstantinos'
'Weber, Edwin'

_publ_section_title
;
 Two terphenyl-based diol hosts and corresponding solvent inclusions with
 dimethylformamide and acetonitrile
;
_journal_coeditor_code LY3017
_journal_issue 9
_journal_name_full 'Acta Crystallographica Section C'
_journal_page_first
;
;
_journal_paper_doi 10.1107/S2053229615014035
_journal_volume 71
_journal_year 2015
_chemical_formula_iupac 'C48 H42 O2 , C3 H7 N O'
_chemical_formula_moiety 'C48 H42 O2, C3 H7 N O'
_chemical_formula_sum 'C51 H49 N O3'
_chemical_formula_weight 723.91
_chemical_name_systematic
;
2,2''-Bis[hydroxybis(4-methylphenyl)methyl]-1,1':4',1''-terphenyl
dimethylformamide monosolvate
;
_space_group_crystal_system triclinic
_space_group_IT_number 2
_space_group_name_Hall '-P 1'
_space_group_name_H-M_alt 'P -1'
_symmetry_space_group_name_Hall '-P 1'
_symmetry_space_group_name_H-M 'P -1'
_atom_sites_solution_hydrogens geom
_audit_creation_method SHELXL-2013
_cell_angle_alpha 92.689(2)
_cell_angle_beta 93.978(2)
_cell_angle_gamma 113.200(2)
_cell_formula_units_Z 2
_cell_length_a 8.9604(3)
_cell_length_b 10.8542(4)
_cell_length_c 22.0219(8)
_cell_measurement_reflns_used 9636
_cell_measurement_temperature 100(2)
_cell_measurement_theta_max 29.29
_cell_measurement_theta_min 2.51
_cell_volume 1957.42(12)
_computing_cell_refinement
;
SAINT-NT (Sheldrick, 2008)
;
_computing_data_collection
;
APEX2 (Bruker, 2008)
;
_computing_data_reduction
;
SAINT-NT (Sheldrick, 2008)
;
_computing_molecular_graphics
;
ORTEP-3 for Windows (Farrugia, 2012)
;
_computing_publication_material
;
SHELXTL (Sheldrick, 2008)
;
_computing_structure_refinement
;
SHELXL2013 (Sheldrick, 2015)
;
_computing_structure_solution
;
SHELXS97 (Sheldrick, 2008)
;
_diffrn_ambient_temperature 100(2)
_diffrn_measured_fraction_theta_full 0.998
_diffrn_measured_fraction_theta_max 0.994
_diffrn_measurement_device_type 'Bruker APEXII CCD area-detector'
_diffrn_measurement_method '\f and \w'
_diffrn_radiation_type MoK\a
_diffrn_radiation_wavelength 0.71073
_diffrn_reflns_av_R_equivalents 0.0292
_diffrn_reflns_limit_h_max 12
_diffrn_reflns_limit_h_min -12
_diffrn_reflns_limit_k_max 13
_diffrn_reflns_limit_k_min -14
_diffrn_reflns_limit_l_max 30
_diffrn_reflns_limit_l_min -29
_diffrn_reflns_number 38812
_diffrn_reflns_theta_full 25.242
_diffrn_reflns_theta_max 29.100
_diffrn_reflns_theta_min 0.930
_exptl_absorpt_coefficient_mu 0.075
_exptl_absorpt_correction_type none
_exptl_crystal_colour colourless
_exptl_crystal_density_diffrn 1.228
_exptl_crystal_description irregular
_exptl_crystal_F_000 772
_exptl_crystal_size_max 0.420
_exptl_crystal_size_mid 0.410
_exptl_crystal_size_min 0.160
_refine_diff_density_max 0.413
_refine_diff_density_min -0.331
_refine_ls_extinction_method none
_refine_ls_goodness_of_fit_ref 1.029
_refine_ls_hydrogen_treatment constr
_refine_ls_matrix_type full
_refine_ls_number_parameters 501
_refine_ls_number_reflns 10443
_refine_ls_number_restraints 1
_refine_ls_restrained_S_all 1.030
_refine_ls_R_factor_all 0.0686
_refine_ls_R_factor_gt 0.0477
_refine_ls_shift/su_max 0.001
_refine_ls_shift/su_mean 0.000
_refine_ls_structure_factor_coef Fsqd
_refine_ls_weighting_details 'w = 1/[\s^2^(Fo^2^)+(0.0679P)^2^+0.6977P] where P=(Fo^2^+2Fc^2^)/3'
_refine_ls_weighting_scheme calc
_refine_ls_wR_factor_gt 0.1255
_refine_ls_wR_factor_ref 0.1419
_reflns_number_gt 7755
_reflns_number_total 10443
_reflns_threshold_expression I>2\s(I)
_cod_data_source_file ly3017sup1.cif
_cod_data_source_block IIIA
_cod_database_code 2020078
_shelx_space_group_comment
;
The symmetry employed for this shelxl refinement is uniquely defined
by the following loop, which should always be used as a source of
symmetry information in preference to the above space-group names.
They are only intended as comments.
;
_shelx_estimated_absorpt_t_min 0.969
_shelx_estimated_absorpt_t_max 0.988
_shelxl_version_number .2013

loop_
_space_group_symop_operation_xyz
'x, y, z'
'-x, -y, -z'

loop_
_atom_site_type_symbol
_atom_site_label
_atom_site_fract_x
_atom_site_fract_y
_atom_site_fract_z
_atom_site_U_iso_or_equiv
_atom_site_adp_type
_atom_site_calc_flag
_atom_site_occupancy
_atom_site_disorder_assembly
_atom_site_disorder_group
O O1 1.13759(10) 1.09087(9) 0.21454(4) 0.01584(18) Uani d 1 A 4
H H1 1.1138 1.1574 0.2214 0.024 Uiso calc 1 A 4
O O2 0.35174(10) 0.40772(9) 0.29017(4) 0.01625(18) Uani d 1 A 4
H H2 0.2502 0.3826 0.2838 0.024 Uiso calc 1 A 4
C C1 1.08324(13) 1.03688(12) 0.15255(5) 0.0128(2) Uani d 1 A 4
C C2 1.08372(14) 0.89613(12) 0.14676(5) 0.0148(2) Uani d 1 A 4
C C3 0.98672(15) 0.79998(13) 0.10082(6) 0.0196(3) Uani d 1 A 4
H H3 0.9088 0.8178 0.0753 0.024 Uiso calc 1 A 4
C C4 1.00213(16) 0.67784(14) 0.09168(7) 0.0245(3) Uani d 1 A 4
H H4 0.9352 0.6141 0.0597 0.029 Uiso calc 1 A 4
C C5 1.11340(17) 0.64734(14) 0.12840(7) 0.0255(3) Uani d 1 A 4
C C6 1.20681(16) 0.74226(14) 0.17550(7) 0.0243(3) Uani d 1 A 4
H H6 1.2813 0.7227 0.2021 0.029 Uiso calc 1 A 4
C C7 1.19338(14) 0.86514(13) 0.18450(6) 0.0193(3) Uani d 1 A 4
H H7 1.2596 0.9285 0.2167 0.023 Uiso calc 1 A 4
C C8 1.1335(2) 0.51650(16) 0.11763(9) 0.0374(4) Uani d 1 A 4
H H8A 1.0536 0.4604 0.0844 0.056 Uiso calc 1 A 4
H H8B 1.1161 0.4691 0.1550 0.056 Uiso calc 1 A 4
H H8C 1.2439 0.5352 0.1065 0.056 Uiso calc 1 A 4
C C9 1.20818(13) 1.12468(12) 0.11079(5) 0.0132(2) Uani d 1 A 4
C C10 1.20997(14) 1.07949(13) 0.05047(5) 0.0165(2) Uani d 1 A 4
H H10 1.1319 0.9937 0.0345 0.020 Uiso calc 1 A 4
C C11 1.32410(15) 1.15808(13) 0.01353(6) 0.0180(2) Uani d 1 A 4
H H11 1.3224 1.1252 -0.0274 0.022 Uiso calc 1 A 4
C C12 1.44068(14) 1.28382(13) 0.03521(6) 0.0181(2) Uani d 1 A 4
C C13 1.43746(15) 1.33020(13) 0.09486(6) 0.0184(2) Uani d 1 A 4
H H13 1.5145 1.4167 0.1104 0.022 Uiso calc 1 A 4
C C14 1.32307(14) 1.25192(12) 0.13230(5) 0.0163(2) Uani d 1 A 4
H H14 1.3235 1.2858 0.1729 0.020 Uiso calc 1 A 4
C C15 1.56745(17) 1.36540(15) -0.00511(6) 0.0258(3) Uani d 1 A 4
H H15A 1.6462 1.4463 0.0186 0.039 Uiso calc 1 A 4
H H15B 1.5140 1.3914 -0.0395 0.039 Uiso calc 1 A 4
H H15C 1.6243 1.3113 -0.0206 0.039 Uiso calc 1 A 4
C C16 0.91220(13) 1.03572(12) 0.13667(5) 0.0129(2) Uani d 1 A 4
C C17 0.89481(14) 1.12670(12) 0.09691(5) 0.0165(2) Uani d 1 A 4
H H17 0.9883 1.1853 0.0794 0.020 Uiso calc 1 A 4
C C18 0.74576(15) 1.13483(13) 0.08193(6) 0.0195(3) Uani d 1 A 4
H H18 0.7384 1.1983 0.0549 0.023 Uiso calc 1 A 4
C C19 0.60825(15) 1.04962(14) 0.10681(6) 0.0198(3) Uani d 1 A 4
H H19 0.5053 1.0533 0.0967 0.024 Uiso calc 1 A 4
C C20 0.62291(14) 0.95906(13) 0.14657(6) 0.0179(2) Uani d 1 A 4
H H20 0.5281 0.9008 0.1634 0.022 Uiso calc 1 A 4
C C21 0.77217(14) 0.94962(12) 0.16300(5) 0.0140(2) Uani d 1 A 4
C C22 0.76298(14) 0.84591(12) 0.20682(5) 0.0148(2) Uani d 1 A 4
C C23 0.85706(15) 0.87373(13) 0.26301(6) 0.0193(3) Uani d 1 A 4
H H23 0.9389 0.9613 0.2736 0.023 Uiso calc 1 A 4
C C24 0.83251(15) 0.77517(13) 0.30357(6) 0.0193(3) Uani d 1 A 4
H H24 0.8991 0.7968 0.3412 0.023 Uiso calc 1 A 4
C C25 0.71307(14) 0.64529(13) 0.29079(5) 0.0151(2) Uani d 1 A 4
C C26 0.61744(14) 0.61762(13) 0.23499(6) 0.0179(2) Uani d 1 A 4
H H26 0.5342 0.5305 0.2248 0.022 Uiso calc 1 A 4
C C27 0.64273(14) 0.71627(13) 0.19420(6) 0.0175(2) Uani d 1 A 4
H H27 0.5760 0.6947 0.1565 0.021 Uiso calc 1 A 4
C C28 0.70786(14) 0.54095(12) 0.33381(5) 0.0143(2) Uani d 1 A 4
C C29 0.85610(14) 0.52683(13) 0.34518(6) 0.0181(2) Uani d 1 A 4
H H29 0.9473 0.5814 0.3253 0.022 Uiso calc 1 A 4
C C30 0.87480(15) 0.43633(14) 0.38428(6) 0.0198(3) Uani d 1 A 4
H H30 0.9764 0.4282 0.3905 0.024 Uiso calc 1 A 4
C C31 0.74297(15) 0.35799(13) 0.41406(6) 0.0198(3) Uani d 1 A 4
H H31 0.7536 0.2959 0.4413 0.024 Uiso calc 1 A 4
C C32 0.59477(15) 0.37075(13) 0.40392(5) 0.0172(2) Uani d 1 A 4
H H32 0.5053 0.3171 0.4248 0.021 Uiso calc 1 A 4
C C33 0.57349(13) 0.45985(12) 0.36399(5) 0.0135(2) Uani d 1 A 4
C C34 0.40355(13) 0.46278(12) 0.35202(5) 0.0127(2) Uani d 1 A 4
C C35 0.41037(14) 0.60586(12) 0.36066(5) 0.0150(2) Uani d 1 A 4
C C36 0.51924(15) 0.70029(13) 0.40494(6) 0.0212(3) Uani d 1 A 4
H H36 0.5968 0.6782 0.4285 0.025 Uiso calc 1 A 4
C C37 0.51588(17) 0.82648(14) 0.41506(7) 0.0279(3) Uani d 1 A 4
H H37 0.5913 0.8892 0.4455 0.033 Uiso calc 1 A 4
C C38 0.40456(17) 0.86288(14) 0.38159(7) 0.0277(3) Uani d 1 A 4
C C39 0.29643(17) 0.76851(14) 0.33749(7) 0.0257(3) Uani d 1 A 4
H H39 0.2192 0.7909 0.3139 0.031 Uiso calc 1 A 4
C C40 0.29873(15) 0.64192(13) 0.32716(6) 0.0202(3) Uani d 1 A 4
H H40 0.2229 0.5792 0.2968 0.024 Uiso calc 1 A 4
C C41 0.4027(2) 1.00070(16) 0.39214(9) 0.0411(4) Uani d 1 A 4
H H41A 0.4756 1.0621 0.3656 0.062 Uiso calc 1 A 4
H H41B 0.4398 1.0345 0.4349 0.062 Uiso calc 1 A 4
H H41C 0.2915 0.9950 0.3828 0.062 Uiso calc 1 A 4
C C42 0.28119(13) 0.37414(12) 0.39407(5) 0.0139(2) Uani d 1 A 4
C C43 0.26677(15) 0.42363(13) 0.45210(5) 0.0175(2) Uani d 1 A 4
H H43 0.3363 0.5131 0.4668 0.021 Uiso calc 1 A 4
C C44 0.15206(15) 0.34380(14) 0.48865(6) 0.0196(3) Uani d 1 A 4
H H44 0.1458 0.3793 0.5282 0.024 Uiso calc 1 A 4
C C45 0.04658(15) 0.21329(14) 0.46849(6) 0.0198(3) Uani d 1 A 4
C C46 0.06272(16) 0.16258(13) 0.41125(6) 0.0213(3) Uani d 1 A 4
H H46 -0.0066 0.0729 0.3968 0.026 Uiso calc 1 A 4
C C47 0.17918(15) 0.24149(13) 0.37475(6) 0.0179(2) Uani d 1 A 4
H H47 0.1891 0.2042 0.3361 0.021 Uiso calc 1 A 4
C C48 -0.08221(17) 0.13046(16) 0.50776(7) 0.0290(3) Uani d 1 A 4
H H48A -0.1657 0.1673 0.5098 0.044 Uiso calc 1 A 4
H H48B -0.0317 0.1331 0.5490 0.044 Uiso calc 1 A 4
H H48C -0.1328 0.0372 0.4900 0.044 Uiso calc 1 A 4
O O1A 1.0321(2) 0.3066(2) 0.24051(9) 0.0190(5) Uiso d 0.709(2) B 1
N N1A 0.76408(18) 0.27208(17) 0.23653(8) 0.0187(3) Uiso d 0.709(2) B 1
C C1A 0.8882(2) 0.2419(2) 0.25474(9) 0.0193(4) Uiso d 0.709(2) B 1
H H1A 0.8693 0.1688 0.2795 0.023 Uiso calc 0.709(2) B 1
C C2A 0.6000(2) 0.1940(2) 0.25318(10) 0.0245(4) Uiso d 0.709(2) B 1
H H2A1 0.6012 0.1193 0.2762 0.037 Uiso calc 0.709(2) B 1
H H2A2 0.5248 0.1585 0.2161 0.037 Uiso calc 0.709(2) B 1
H H2A3 0.5641 0.2520 0.2784 0.037 Uiso calc 0.709(2) B 1
C C3A 0.7877(2) 0.3836(2) 0.19952(9) 0.0237(4) Uiso d 0.709(2) B 1
H H3A1 0.9001 0.4504 0.2078 0.035 Uiso calc 0.709(2) B 1
H H3A2 0.7121 0.4251 0.2094 0.035 Uiso calc 0.709(2) B 1
H H3A3 0.7668 0.3511 0.1562 0.035 Uiso calc 0.709(2) B 1
O O1AA 1.0227(5) 0.2869(5) 0.2486(2) 0.0196(12) Uiso d 0.291(2) B 2
N N1AA 0.7547(4) 0.2232(4) 0.25552(19) 0.0204(9) Uiso d 0.291(2) B 2
C C2AA 0.7509(6) 0.1213(5) 0.2976(2) 0.0297(12) Uiso d 0.291(2) B 2
H H2A4 0.8564 0.1135 0.3005 0.045 Uiso calc 0.291(2) B 2
H H2A5 0.6646 0.0344 0.2822 0.045 Uiso calc 0.291(2) B 2
H H2A6 0.7291 0.1479 0.3380 0.045 Uiso calc 0.291(2) B 2
C C1AA 0.8921(5) 0.2997(5) 0.2356(2) 0.0235(10) Uiso d 0.291(2) B 2
H H1AA 0.8927 0.3681 0.2102 0.028 Uiso calc 0.291(2) B 2
C C3AA 0.6016(6) 0.2358(6) 0.2407(2) 0.0245(4) Uiso d 0.291(2) B 2
H H3A4 0.6186 0.3082 0.2135 0.037 Uiso calc 0.291(2) B 2
H H3A5 0.5609 0.2570 0.2782 0.037 Uiso calc 0.291(2) B 2
H H3A6 0.5217 0.1510 0.2202 0.037 Uiso calc 0.291(2) B 2

loop_
_atom_site_aniso_label
_atom_site_aniso_U_11
_atom_site_aniso_U_22
_atom_site_aniso_U_33
_atom_site_aniso_U_12
_atom_site_aniso_U_13
_atom_site_aniso_U_23
O1 0.0168(4) 0.0165(4) 0.0130(4) 0.0059(3) -0.0006(3) 0.0005(3)
O2 0.0136(4) 0.0200(5) 0.0127(4) 0.0045(3) -0.0004(3) -0.0003(3)
C1 0.0118(5) 0.0128(6) 0.0130(5) 0.0043(4) -0.0001(4) 0.0012(4)
C2 0.0129(5) 0.0143(6) 0.0183(6) 0.0059(4) 0.0042(4) 0.0036(4)
C3 0.0169(5) 0.0171(6) 0.0245(6) 0.0067(5) 0.0015(5) -0.0002(5)
C4 0.0235(6) 0.0157(7) 0.0323(7) 0.0054(5) 0.0069(5) -0.0014(5)
C5 0.0254(6) 0.0169(7) 0.0394(8) 0.0106(5) 0.0173(6) 0.0106(6)
C6 0.0207(6) 0.0249(7) 0.0344(7) 0.0141(5) 0.0097(5) 0.0148(6)
C7 0.0152(5) 0.0199(6) 0.0234(6) 0.0069(5) 0.0029(4) 0.0076(5)
C8 0.0450(9) 0.0233(8) 0.0553(10) 0.0213(7) 0.0254(8) 0.0140(7)
C9 0.0120(5) 0.0147(6) 0.0141(5) 0.0064(4) 0.0007(4) 0.0029(4)
C10 0.0158(5) 0.0168(6) 0.0160(6) 0.0059(5) 0.0001(4) 0.0000(4)
C11 0.0201(6) 0.0224(7) 0.0136(5) 0.0104(5) 0.0018(4) 0.0026(5)
C12 0.0170(5) 0.0212(6) 0.0181(6) 0.0090(5) 0.0030(4) 0.0075(5)
C13 0.0174(5) 0.0145(6) 0.0199(6) 0.0028(5) 0.0013(4) 0.0029(5)
C14 0.0171(5) 0.0155(6) 0.0151(5) 0.0053(5) 0.0015(4) 0.0012(4)
C15 0.0253(6) 0.0271(8) 0.0251(7) 0.0084(6) 0.0100(5) 0.0102(6)
C16 0.0122(5) 0.0139(6) 0.0128(5) 0.0057(4) 0.0006(4) -0.0009(4)
C17 0.0166(5) 0.0159(6) 0.0177(6) 0.0073(5) 0.0018(4) 0.0020(5)
C18 0.0210(6) 0.0193(7) 0.0213(6) 0.0115(5) 0.0002(5) 0.0040(5)
C19 0.0167(5) 0.0246(7) 0.0214(6) 0.0123(5) -0.0005(4) 0.0005(5)
C20 0.0143(5) 0.0215(7) 0.0189(6) 0.0079(5) 0.0030(4) 0.0011(5)
C21 0.0145(5) 0.0153(6) 0.0120(5) 0.0059(4) 0.0011(4) 0.0003(4)
C22 0.0135(5) 0.0180(6) 0.0137(5) 0.0064(4) 0.0036(4) 0.0032(4)
C23 0.0178(5) 0.0181(6) 0.0164(6) 0.0013(5) -0.0004(4) 0.0027(5)
C24 0.0169(5) 0.0223(7) 0.0148(6) 0.0037(5) -0.0015(4) 0.0035(5)
C25 0.0131(5) 0.0184(6) 0.0143(5) 0.0062(4) 0.0031(4) 0.0026(4)
C26 0.0161(5) 0.0172(6) 0.0168(6) 0.0028(5) 0.0000(4) 0.0017(5)
C27 0.0155(5) 0.0199(6) 0.0146(5) 0.0047(5) -0.0011(4) 0.0022(5)
C28 0.0146(5) 0.0156(6) 0.0127(5) 0.0061(4) 0.0007(4) 0.0005(4)
C29 0.0144(5) 0.0228(7) 0.0180(6) 0.0083(5) 0.0025(4) 0.0008(5)
C30 0.0179(6) 0.0245(7) 0.0209(6) 0.0130(5) -0.0007(5) -0.0004(5)
C31 0.0222(6) 0.0199(7) 0.0209(6) 0.0125(5) -0.0007(5) 0.0033(5)
C32 0.0182(5) 0.0174(6) 0.0168(6) 0.0078(5) 0.0019(4) 0.0029(5)
C33 0.0134(5) 0.0142(6) 0.0136(5) 0.0067(4) 0.0003(4) -0.0005(4)
C34 0.0122(5) 0.0134(6) 0.0120(5) 0.0046(4) 0.0001(4) 0.0007(4)
C35 0.0138(5) 0.0138(6) 0.0185(6) 0.0059(4) 0.0050(4) 0.0033(4)
C36 0.0173(6) 0.0174(6) 0.0276(7) 0.0062(5) 0.0011(5) -0.0023(5)
C37 0.0228(6) 0.0165(7) 0.0401(8) 0.0035(5) 0.0071(6) -0.0067(6)
C38 0.0276(7) 0.0160(7) 0.0442(9) 0.0101(5) 0.0209(6) 0.0088(6)
C39 0.0267(7) 0.0248(7) 0.0343(8) 0.0170(6) 0.0119(6) 0.0132(6)
C40 0.0187(6) 0.0208(7) 0.0239(6) 0.0100(5) 0.0039(5) 0.0069(5)
C41 0.0494(10) 0.0190(8) 0.0638(12) 0.0178(7) 0.0326(9) 0.0107(7)
C42 0.0127(5) 0.0150(6) 0.0146(5) 0.0060(4) 0.0008(4) 0.0031(4)
C43 0.0182(5) 0.0179(6) 0.0153(6) 0.0061(5) 0.0010(4) 0.0004(5)
C44 0.0217(6) 0.0246(7) 0.0150(6) 0.0112(5) 0.0042(4) 0.0036(5)
C45 0.0176(5) 0.0234(7) 0.0199(6) 0.0084(5) 0.0039(4) 0.0101(5)
C46 0.0223(6) 0.0158(6) 0.0215(6) 0.0029(5) 0.0019(5) 0.0044(5)
C47 0.0213(6) 0.0150(6) 0.0159(6) 0.0057(5) 0.0023(4) 0.0022(5)
C48 0.0259(7) 0.0324(8) 0.0271(7) 0.0075(6) 0.0097(5) 0.0138(6)

loop_
_atom_type_symbol
_atom_type_description
_atom_type_scat_dispersion_real
_atom_type_scat_dispersion_imag
_atom_type_scat_source
C C 0.0033 0.0016 'International Tables Vol C Tables 4.2.6.8 and 6.1.1.4'
H H 0.0000 0.0000 'International Tables Vol C Tables 4.2.6.8 and 6.1.1.4'
N N 0.0061 0.0033 'International Tables Vol C Tables 4.2.6.8 and 6.1.1.4'
O O 0.0106 0.0060 'International Tables Vol C Tables 4.2.6.8 and 6.1.1.4'

loop_
_geom_angle_atom_site_label_1
_geom_angle_atom_site_label_2
_geom_angle_atom_site_label_3
_geom_angle
C1 O1 H1 109.5
C34 O2 H2 109.5
O1 C1 C2 107.82(9)
O1 C1 C16 108.67(9)
C2 C1 C16 112.52(9)
O1 C1 C9 108.52(9)
C2 C1 C9 107.52(9)
C16 C1 C9 111.65(9)
C3 C2 C7 118.05(12)
C3 C2 C1 121.56(10)
C7 C2 C1 120.14(11)
C2 C3 C4 120.92(12)
C2 C3 H3 119.5
C4 C3 H3 119.5
C5 C4 C3 121.31(13)
C5 C4 H4 119.3
C3 C4 H4 119.3
C4 C5 C6 117.56(12)
C4 C5 C8 121.48(14)
C6 C5 C8 120.96(14)
C7 C6 C5 121.44(12)
C7 C6 H6 119.3
C5 C6 H6 119.3
C6 C7 C2 120.67(12)
C6 C7 H7 119.7
C2 C7 H7 119.7
C5 C8 H8A 109.5
C5 C8 H8B 109.5
H8A C8 H8B 109.5
C5 C8 H8C 109.5
H8A C8 H8C 109.5
H8B C8 H8C 109.5
C14 C9 C10 117.81(11)
C14 C9 C1 120.84(10)
C10 C9 C1 121.36(10)
C11 C10 C9 121.02(11)
C11 C10 H10 119.5
C9 C10 H10 119.5
C12 C11 C10 121.28(11)
C12 C11 H11 119.4
C10 C11 H11 119.4
C11 C12 C13 117.87(11)
C11 C12 C15 120.33(12)
C13 C12 C15 121.79(12)
C12 C13 C14 121.22(12)
C12 C13 H13 119.4
C14 C13 H13 119.4
C9 C14 C13 120.78(11)
C9 C14 H14 119.6
C13 C14 H14 119.6
C12 C15 H15A 109.5
C12 C15 H15B 109.5
H15A C15 H15B 109.5
C12 C15 H15C 109.5
H15A C15 H15C 109.5
H15B C15 H15C 109.5
C17 C16 C21 118.32(10)
C17 C16 C1 119.07(10)
C21 C16 C1 122.55(10)
C18 C17 C16 122.49(11)
C18 C17 H17 118.8
C16 C17 H17 118.8
C19 C18 C17 119.39(12)
C19 C18 H18 120.3
C17 C18 H18 120.3
C20 C19 C18 119.06(11)
C20 C19 H19 120.5
C18 C19 H19 120.5
C19 C20 C21 122.76(11)
C19 C20 H20 118.6
C21 C20 H20 118.6
C20 C21 C16 117.96(11)
C20 C21 C22 114.72(10)
C16 C21 C22 127.31(10)
C27 C22 C23 117.09(11)
C27 C22 C21 118.61(10)
C23 C22 C21 123.99(11)
C24 C23 C22 120.87(12)
C24 C23 H23 119.6
C22 C23 H23 119.6
C23 C24 C25 122.06(11)
C23 C24 H24 119.0
C25 C24 H24 119.0
C24 C25 C26 117.21(11)
C24 C25 C28 118.38(10)
C26 C25 C28 124.02(11)
C27 C26 C25 120.70(12)
C27 C26 H26 119.7
C25 C26 H26 119.7
C26 C27 C22 122.07(11)
C26 C27 H27 119.0
C22 C27 H27 119.0
C29 C28 C33 118.14(11)
C29 C28 C25 114.50(10)
C33 C28 C25 127.35(10)
C30 C29 C28 122.60(11)
C30 C29 H29 118.7
C28 C29 H29 118.7
C31 C30 C29 118.92(11)
C31 C30 H30 120.5
C29 C30 H30 120.5
C30 C31 C32 119.62(12)
C30 C31 H31 120.2
C32 C31 H31 120.2
C31 C32 C33 122.08(11)
C31 C32 H32 119.0
C33 C32 H32 119.0
C32 C33 C28 118.63(10)
C32 C33 C34 119.32(10)
C28 C33 C34 122.00(10)
O2 C34 C35 111.43(9)
O2 C34 C33 104.10(9)
C35 C34 C33 111.82(9)
O2 C34 C42 109.07(9)
C35 C34 C42 108.23(9)
C33 C34 C42 112.15(9)
C40 C35 C36 117.90(12)
C40 C35 C34 120.33(11)
C36 C35 C34 121.60(11)
C37 C36 C35 120.80(12)
C37 C36 H36 119.6
C35 C36 H36 119.6
C38 C37 C36 121.44(13)
C38 C37 H37 119.3
C36 C37 H37 119.3
C39 C38 C37 117.55(13)
C39 C38 C41 121.14(15)
C37 C38 C41 121.29(15)
C38 C39 C40 121.38(13)
C38 C39 H39 119.3
C40 C39 H39 119.3
C35 C40 C39 120.93(13)
C35 C40 H40 119.5
C39 C40 H40 119.5
C38 C41 H41A 109.5
C38 C41 H41B 109.5
H41A C41 H41B 109.5
C38 C41 H41C 109.5
H41A C41 H41C 109.5
H41B C41 H41C 109.5
C47 C42 C43 117.70(11)
C47 C42 C34 120.63(10)
C43 C42 C34 121.67(11)
C44 C43 C42 120.96(12)
C44 C43 H43 119.5
C42 C43 H43 119.5
C45 C44 C43 121.28(12)
C45 C44 H44 119.4
C43 C44 H44 119.4
C44 C45 C46 117.96(11)
C44 C45 C48 120.43(12)
C46 C45 C48 121.61(12)
C45 C46 C47 120.99(12)
C45 C46 H46 119.5
C47 C46 H46 119.5
C42 C47 C46 121.05(12)
C42 C47 H47 119.5
C46 C47 H47 119.5
C45 C48 H48A 109.5
C45 C48 H48B 109.5
H48A C48 H48B 109.5
C45 C48 H48C 109.5
H48A C48 H48C 109.5
H48B C48 H48C 109.5
C1A N1A C3A 120.55(17)
C1A N1A C2A 121.0(2)
C3A N1A C2A 118.41(17)
O1A C1A N1A 122.7(2)
O1A C1A H1A 118.6
N1A C1A H1A 118.6
N1A C2A H2A1 109.5
N1A C2A H2A2 109.5
H2A1 C2A H2A2 109.5
N1A C2A H2A3 109.5
H2A1 C2A H2A3 109.5
H2A2 C2A H2A3 109.5
N1A C3A H3A1 109.5
N1A C3A H3A2 109.5
H3A1 C3A H3A2 109.5
N1A C3A H3A3 109.5
H3A1 C3A H3A3 109.5
H3A2 C3A H3A3 109.5
C1AA N1AA C3AA 123.7(5)
C1AA N1AA C2AA 120.0(4)
C3AA N1AA C2AA 116.2(4)
N1AA C2AA H2A4 109.5
N1AA C2AA H2A5 109.5
H2A4 C2AA H2A5 109.5
N1AA C2AA H2A6 109.5
H2A4 C2AA H2A6 109.5
H2A5 C2AA H2A6 109.5
O1AA C1AA N1AA 122.8(5)
O1AA C1AA H1AA 118.6
N1AA C1AA H1AA 118.6
N1AA C3AA H3A4 109.5
N1AA C3AA H3A5 109.5
H3A4 C3AA H3A5 109.5
N1AA C3AA H3A6 109.5
H3A4 C3AA H3A6 109.5
H3A5 C3AA H3A6 109.5

loop_
_geom_bond_atom_site_label_1
_geom_bond_atom_site_label_2
_geom_bond_distance
O1 C1 1.4324(13)
O1 H1 0.8400
O2 C34 1.4300(13)
O2 H2 0.8400
C1 C2 1.5288(17)
C1 C16 1.5432(15)
C1 C9 1.5466(16)
C2 C3 1.3900(17)
C2 C7 1.3938(16)
C3 C4 1.3928(18)
C3 H3 0.9500
C4 C5 1.389(2)
C4 H4 0.9500
C5 C6 1.392(2)
C5 C8 1.511(2)
C6 C7 1.3920(19)
C6 H6 0.9500
C7 H7 0.9500
C8 H8A 0.9800
C8 H8B 0.9800
C8 H8C 0.9800
C9 C14 1.3937(17)
C9 C10 1.3976(16)
C10 C11 1.3887(17)
C10 H10 0.9500
C11 C12 1.3886(18)
C11 H11 0.9500
C12 C13 1.3909(18)
C12 C15 1.5112(17)
C13 C14 1.3960(16)
C13 H13 0.9500
C14 H14 0.9500
C15 H15A 0.9800
C15 H15B 0.9800
C15 H15C 0.9800
C16 C17 1.3963(17)
C16 C21 1.4184(16)
C17 C18 1.3909(16)
C17 H17 0.9500
C18 C19 1.3847(18)
C18 H18 0.9500
C19 C20 1.3844(18)
C19 H19 0.9500
C20 C21 1.4051(16)
C20 H20 0.9500
C21 C22 1.4985(16)
C22 C27 1.3947(17)
C22 C23 1.3973(16)
C23 C24 1.3864(17)
C23 H23 0.9500
C24 C25 1.3943(17)
C24 H24 0.9500
C25 C26 1.3968(16)
C25 C28 1.4991(17)
C26 C27 1.3900(17)
C26 H26 0.9500
C27 H27 0.9500
C28 C29 1.4030(16)
C28 C33 1.4132(16)
C29 C30 1.3870(18)
C29 H29 0.9500
C30 C31 1.3846(18)
C30 H30 0.9500
C31 C32 1.3925(16)
C31 H31 0.9500
C32 C33 1.3951(17)
C32 H32 0.9500
C33 C34 1.5403(15)
C34 C35 1.5323(17)
C34 C42 1.5423(16)
C35 C40 1.3897(17)
C35 C36 1.3927(17)
C36 C37 1.3897(19)
C36 H36 0.9500
C37 C38 1.389(2)
C37 H37 0.9500
C38 C39 1.388(2)
C38 C41 1.510(2)
C39 C40 1.3907(19)
C39 H39 0.9500
C40 H40 0.9500
C41 H41A 0.9800
C41 H41B 0.9800
C41 H41C 0.9800
C42 C47 1.3933(17)
C42 C43 1.3968(16)
C43 C44 1.3906(17)
C43 H43 0.9500
C44 C45 1.3875(19)
C44 H44 0.9500
C45 C46 1.3913(18)
C45 C48 1.5106(17)
C46 C47 1.3947(17)
C46 H46 0.9500
C47 H47 0.9500
C48 H48A 0.9800
C48 H48B 0.9800
C48 H48C 0.9800
O1A C1A 1.272(3)
N1A C1A 1.320(2)
N1A C3A 1.446(3)
N1A C2A 1.461(3)
C1A H1A 0.9500
C2A H2A1 0.9800
C2A H2A2 0.9800
C2A H2A3 0.9800
C3A H3A1 0.9800
C3A H3A2 0.9800
C3A H3A3 0.9800
O1AA C1AA 1.247(6)
N1AA C1AA 1.304(6)
N1AA C3AA 1.449(6)
N1AA C2AA 1.467(7)
C2AA H2A4 0.9800
C2AA H2A5 0.9800
C2AA H2A6 0.9800
C1AA H1AA 0.9500
C3AA H3A4 0.9800
C3AA H3A5 0.9800
C3AA H3A6 0.9800

loop_
_geom_hbond_atom_site_label_D
_geom_hbond_atom_site_label_H
_geom_hbond_atom_site_label_A
_geom_hbond_site_symmetry_A
_geom_hbond_distance_DH
_geom_hbond_distance_HA
_geom_hbond_distance_DA
_geom_hbond_angle_DHA
O1 H1 O1A 1_565 0.84 2.07 2.898(2) 171.6
O2 H2 O1A 1_455 0.84 1.99 2.753(2) 160.4
C7 H7 O1 . 0.95 2.41 2.748(2) 100.3
C14 H14 O1 . 0.95 2.39 2.7430(10) 101.6
C23 H23 O1 . 0.95 2.31 2.992(2) 127.8
C26 H26 O2 . 0.95 2.30 2.953(2) 125.0
C47 H47 O2 . 0.95 2.43 2.763(2) 100.3

loop_
_geom_torsion_atom_site_label_1
_geom_torsion_atom_site_label_2
_geom_torsion_atom_site_label_3
_geom_torsion_atom_site_label_4
_geom_torsion
O1 C1 C2 C3 156.82(11)
C16 C1 C2 C3 37.01(15)
C9 C1 C2 C3 -86.35(13)
O1 C1 C2 C7 -28.98(14)
C16 C1 C2 C7 -148.80(11)
C9 C1 C2 C7 87.85(12)
C7 C2 C3 C4 -1.84(18)
C1 C2 C3 C4 172.47(11)
C2 C3 C4 C5 0.7(2)
C3 C4 C5 C6 1.3(2)
C3 C4 C5 C8 -178.42(13)
C4 C5 C6 C7 -1.98(19)
C8 C5 C6 C7 177.70(12)
C5 C6 C7 C2 0.80(19)
C3 C2 C7 C6 1.13(18)
C1 C2 C7 C6 -173.26(11)
O1 C1 C9 C14 -15.69(14)
C2 C1 C9 C14 -132.06(11)
C16 C1 C9 C14 104.05(12)
O1 C1 C9 C10 164.26(10)
C2 C1 C9 C10 47.89(14)
C16 C1 C9 C10 -75.99(13)
C14 C9 C10 C11 0.93(17)
C1 C9 C10 C11 -179.03(11)
C9 C10 C11 C12 0.29(18)
C10 C11 C12 C13 -1.42(18)
C10 C11 C12 C15 177.79(12)
C11 C12 C13 C14 1.35(18)
C15 C12 C13 C14 -177.84(12)
C10 C9 C14 C13 -1.00(17)
C1 C9 C14 C13 178.96(11)
C12 C13 C14 C9 -0.15(19)
O1 C1 C16 C17 108.66(12)
C2 C1 C16 C17 -132.02(11)
C9 C1 C16 C17 -11.00(15)
O1 C1 C16 C21 -68.50(14)
C2 C1 C16 C21 50.83(14)
C9 C1 C16 C21 171.84(10)
C21 C16 C17 C18 -0.61(18)
C1 C16 C17 C18 -177.88(11)
C16 C17 C18 C19 -0.33(19)
C17 C18 C19 C20 0.61(19)
C18 C19 C20 C21 0.1(2)
C19 C20 C21 C16 -0.99(18)
C19 C20 C21 C22 179.70(12)
C17 C16 C21 C20 1.23(17)
C1 C16 C21 C20 178.40(10)
C17 C16 C21 C22 -179.55(11)
C1 C16 C21 C22 -2.38(18)
C20 C21 C22 C27 49.42(15)
C16 C21 C22 C27 -129.82(13)
C20 C21 C22 C23 -123.91(13)
C16 C21 C22 C23 56.84(18)
C27 C22 C23 C24 1.07(19)
C21 C22 C23 C24 174.50(11)
C22 C23 C24 C25 -0.7(2)
C23 C24 C25 C26 -0.13(19)
C23 C24 C25 C28 172.98(12)
C24 C25 C26 C27 0.49(18)
C28 C25 C26 C27 -172.19(11)
C25 C26 C27 C22 -0.06(19)
C23 C22 C27 C26 -0.72(18)
C21 C22 C27 C26 -174.51(11)
C24 C25 C28 C29 -53.60(15)
C26 C25 C28 C29 119.01(13)
C24 C25 C28 C33 125.11(13)
C26 C25 C28 C33 -62.28(18)
C33 C28 C29 C30 0.44(18)
C25 C28 C29 C30 179.27(12)
C28 C29 C30 C31 -0.96(19)
C29 C30 C31 C32 0.47(19)
C30 C31 C32 C33 0.53(19)
C31 C32 C33 C28 -1.04(18)
C31 C32 C33 C34 176.39(11)
C29 C28 C33 C32 0.55(17)
C25 C28 C33 C32 -178.12(11)
C29 C28 C33 C34 -176.81(10)
C25 C28 C33 C34 4.52(19)
C32 C33 C34 O2 -110.57(12)
C28 C33 C34 O2 66.77(13)
C32 C33 C34 C35 129.00(11)
C28 C33 C34 C35 -53.66(14)
C32 C33 C34 C42 7.21(15)
C28 C33 C34 C42 -175.45(10)
O2 C34 C35 C40 33.96(14)
C33 C34 C35 C40 150.01(11)
C42 C34 C35 C40 -85.97(13)
O2 C34 C35 C36 -150.83(11)
C33 C34 C35 C36 -34.78(15)
C42 C34 C35 C36 89.24(13)
C40 C35 C36 C37 -0.06(19)
C34 C35 C36 C37 -175.39(12)
C35 C36 C37 C38 0.0(2)
C36 C37 C38 C39 0.0(2)
C36 C37 C38 C41 -179.18(13)
C37 C38 C39 C40 0.2(2)
C41 C38 C39 C40 179.33(13)
C36 C35 C40 C39 0.20(18)
C34 C35 C40 C39 175.59(11)
C38 C39 C40 C35 -0.3(2)
O2 C34 C42 C47 20.93(14)
C35 C34 C42 C47 142.32(11)
C33 C34 C42 C47 -93.85(13)
O2 C34 C42 C43 -158.19(10)
C35 C34 C42 C43 -36.79(14)
C33 C34 C42 C43 87.03(13)
C47 C42 C43 C44 -1.31(18)
C34 C42 C43 C44 177.83(11)
C42 C43 C44 C45 -0.98(19)
C43 C44 C45 C46 2.26(19)
C43 C44 C45 C48 -177.20(12)
C44 C45 C46 C47 -1.28(19)
C48 C45 C46 C47 178.18(12)
C43 C42 C47 C46 2.28(18)
C34 C42 C47 C46 -176.86(11)
C45 C46 C47 C42 -1.0(2)
C3A N1A C1A O1A -0.9(3)
C2A N1A C1A O1A 179.13(19)
C3AA N1AA C1AA O1AA -179.6(5)
C2AA N1AA C1AA O1AA 3.2(7)

_cod_database_fobs_code 2020078
